data_4026375
loop_
_publ_author_name
'Deepti Verma'
'Shaikh Mobin'
'Irishi N. N. Namboothiri'

_publ_section_title
;
 Highly Selective Synthesis of Pyrazole and Spiropyrazoline Phosphonates
 via Base-Assisted Reaction of the Bestmann-Ohira Reagent with Enones
;
_journal_name_full 'Journal of Organic Chemistry'
_journal_page_first 4764
_journal_page_last 4770
_journal_paper_doi 10.1021/jo200582z
_journal_volume 76
_journal_year 2011
_chemical_formula_sum 'C22 H24 Cl N2 O4 P'
_chemical_formula_weight 446.85
_chemical_name_systematic
;
 ?
;
_space_group_IT_number 14
_symmetry_cell_setting monoclinic
_symmetry_space_group_name_Hall '-P 2ybc'
_symmetry_space_group_name_H-M 'P 1 21/c 1'
_atom_sites_solution_hydrogens geom
_atom_sites_solution_primary direct
_atom_sites_solution_secondary difmap
_audit_creation_method SHELXL-97
_cell_angle_alpha 90.00
_cell_angle_beta 92.848(3)
_cell_angle_gamma 90.00
_cell_formula_units_Z 4
_cell_length_a 7.7469(3)
_cell_length_b 23.8598(7)
_cell_length_c 11.6208(4)
_cell_measurement_reflns_used 7502
_cell_measurement_temperature 150(2)
_cell_measurement_theta_max 32.6989
_cell_measurement_theta_min 3.3406
_cell_volume 2145.33(13)
_computing_cell_refinement 'CrysAlis RED, Oxford Diffraction Ltd.,'
_computing_data_collection 'CrysAlis CCD, Oxford Diffraction Ltd.,'
_computing_data_reduction 'CrysAlis RED, Oxford Diffraction Ltd.,'
_computing_molecular_graphics Ortep3
_computing_publication_material Shelx97
_computing_structure_refinement 'SHELXL-97 (Sheldrick, 1997)'
_computing_structure_solution 'SHELXS-97 (Sheldrick, 1997)'
_diffrn_ambient_temperature 150(2)
_diffrn_detector_area_resol_mean 15.9948
_diffrn_measured_fraction_theta_full 0.998
_diffrn_measured_fraction_theta_max 0.998
_diffrn_measurement_device_type 'OXFORD DIFFRACTION XCALIBUR-S'
_diffrn_measurement_method \w/q-scan
_diffrn_radiation_monochromator graphite
_diffrn_radiation_source 'Enhance (Mo) X-ray Source'
_diffrn_radiation_type MoK\a
_diffrn_radiation_wavelength 0.71073
_diffrn_reflns_av_R_equivalents 0.0647
_diffrn_reflns_av_sigmaI/netI 0.0505
_diffrn_reflns_limit_h_max 8
_diffrn_reflns_limit_h_min -9
_diffrn_reflns_limit_k_max 28
_diffrn_reflns_limit_k_min -26
_diffrn_reflns_limit_l_max 13
_diffrn_reflns_limit_l_min -13
_diffrn_reflns_number 15487
_diffrn_reflns_theta_full 25.00
_diffrn_reflns_theta_max 25.00
_diffrn_reflns_theta_min 3.35
_exptl_absorpt_coefficient_mu 0.284
_exptl_absorpt_correction_T_max 0.9506
_exptl_absorpt_correction_T_min 0.9221
_exptl_absorpt_correction_type multi-scan
_exptl_absorpt_process_details
;
CrysAlis RED, Oxford Diffraction Ltd.,
Version 1.171.31.7 (release 18-10-2006 CrysAlis171 .NET)
(compiled Oct 18 2006,16:28:17)
empirical absorption correction using spherical harmonics,
 implemented in SCALE3 ABSPACK scaling algorithm.
;
_exptl_crystal_colour yellow
_exptl_crystal_density_diffrn 1.383
_exptl_crystal_description block
_exptl_crystal_F_000 936
_exptl_crystal_size_max 0.29
_exptl_crystal_size_mid 0.23
_exptl_crystal_size_min 0.18
_refine_diff_density_max 0.363
_refine_diff_density_min -0.375
_refine_diff_density_rms 0.053
_refine_ls_extinction_method none
_refine_ls_goodness_of_fit_ref 0.911
_refine_ls_hydrogen_treatment riding
_refine_ls_matrix_type full
_refine_ls_number_parameters 277
_refine_ls_number_reflns 3768
_refine_ls_number_restraints 0
_refine_ls_restrained_S_all 0.911
_refine_ls_R_factor_all 0.0524
_refine_ls_R_factor_gt 0.0383
_refine_ls_shift/su_max 0.000
_refine_ls_shift/su_mean 0.000
_refine_ls_structure_factor_coef Fsqd
_refine_ls_weighting_details 'calc w=1/[\s^2^(Fo^2^)+(0.0630P)^2^+0.0000P] where P=(Fo^2^+2Fc^2^)/3'
_refine_ls_weighting_scheme calc
_refine_ls_wR_factor_gt 0.0951
_refine_ls_wR_factor_ref 0.0988
_reflns_number_gt 2802
_reflns_number_total 3768
_reflns_threshold_expression >2sigma(I)
_cod_data_source_file jo200582z_si_001.cif
_cod_data_source_block inn033
_cod_original_sg_symbol_H-M 'P 21/c'
_cod_database_code 4026375

loop_
_symmetry_equiv_pos_as_xyz
'x, y, z'
'-x, y+1/2, -z+1/2'
'-x, -y, -z'
'x, -y-1/2, z-1/2'

loop_
_atom_site_label
_atom_site_type_symbol
_atom_site_fract_x
_atom_site_fract_y
_atom_site_fract_z
_atom_site_U_iso_or_equiv
_atom_site_adp_type
_atom_site_occupancy
_atom_site_symmetry_multiplicity
_atom_site_calc_flag
_atom_site_refinement_flags
P1 P 0.53744(7) 0.14797(2) 0.04192(4) 0.02235(15) Uani 1 1 d .
Cl1 Cl 1.08909(9) -0.05787(3) 0.35283(6) 0.0509(2) Uani 1 1 d .
O1 O 0.5894(2) 0.19730(5) -0.02274(11) 0.0294(3) Uani 1 1 d .
O2 O 0.34740(18) 0.12737(5) 0.01174(11) 0.0269(3) Uani 1 1 d .
O3 O 0.64247(19) 0.09290(5) 0.02503(11) 0.0268(3) Uani 1 1 d .
O4 O 0.19790(19) 0.15883(6) 0.30485(11) 0.0309(4) Uani 1 1 d .
N1 N 0.5864(2) 0.20386(6) 0.23966(13) 0.0235(4) Uani 1 1 d .
N2 N 0.5797(2) 0.19909(7) 0.35683(13) 0.0235(4) Uani 1 1 d .
C1 C 0.2058(3) 0.16727(9) 0.01614(17) 0.0293(5) Uani 1 1 d .
H1A H 0.2216 0.1980 -0.0396 0.035 Uiso 1 1 calc R
H1B H 0.2026 0.1837 0.0943 0.035 Uiso 1 1 calc R
C2 C 0.0426(3) 0.13684(11) -0.0131(2) 0.0500(7) Uani 1 1 d .
H2A H 0.0479 0.1202 -0.0900 0.075 Uiso 1 1 calc R
H2B H -0.0547 0.1631 -0.0124 0.075 Uiso 1 1 calc R
H2C H 0.0267 0.1072 0.0437 0.075 Uiso 1 1 calc R
C3 C 0.6486(3) 0.06605(9) -0.08704(18) 0.0343(5) Uani 1 1 d .
H3A H 0.7093 0.0904 -0.1409 0.041 Uiso 1 1 calc R
H3B H 0.5301 0.0591 -0.1196 0.041 Uiso 1 1 calc R
C4 C 0.7435(3) 0.01188(9) -0.0700(2) 0.0448(6) Uani 1 1 d .
H4A H 0.8615 0.0194 -0.0395 0.067 Uiso 1 1 calc R
H4B H 0.7477 -0.0077 -0.1439 0.067 Uiso 1 1 calc R
H4C H 0.6836 -0.0115 -0.0153 0.067 Uiso 1 1 calc R
C5 C 0.5519(3) 0.15585(7) 0.19367(16) 0.0208(4) Uani 1 1 d .
C6 C 0.5144(3) 0.11041(8) 0.28079(15) 0.0220(4) Uani 1 1 d .
H6 H 0.4047 0.0906 0.2567 0.026 Uiso 1 1 calc R
C7 C 0.4851(3) 0.14780(7) 0.38824(15) 0.0220(4) Uani 1 1 d .
C8 C 0.6603(3) 0.06835(8) 0.29621(15) 0.0226(4) Uani 1 1 d .
C9 C 0.8310(3) 0.08448(8) 0.29327(17) 0.0271(5) Uani 1 1 d .
H9 H 0.8577 0.1226 0.2789 0.033 Uiso 1 1 calc R
C10 C 0.9642(3) 0.04632(8) 0.31076(18) 0.0301(5) Uani 1 1 d .
H10 H 1.0813 0.0580 0.3096 0.036 Uiso 1 1 calc R
C11 C 0.9231(3) -0.00920(9) 0.32997(17) 0.0323(5) Uani 1 1 d .
C12 C 0.7554(3) -0.02663(8) 0.33192(19) 0.0360(6) Uani 1 1 d .
H12 H 0.7294 -0.0650 0.3440 0.043 Uiso 1 1 calc R
C13 C 0.6237(3) 0.01219(8) 0.31612(18) 0.0307(5) Uani 1 1 d .
H13 H 0.5069 0.0004 0.3189 0.037 Uiso 1 1 calc R
C14 C 0.2923(3) 0.16223(8) 0.39141(17) 0.0240(5) Uani 1 1 d .
C15 C 0.2234(3) 0.18102(8) 0.50246(17) 0.0238(5) Uani 1 1 d .
C16 C 0.0511(3) 0.19769(8) 0.50533(18) 0.0277(5) Uani 1 1 d .
H16 H -0.0209 0.1968 0.4367 0.033 Uiso 1 1 calc R
C17 C -0.0156(3) 0.21549(9) 0.60675(19) 0.0346(5) Uani 1 1 d .
H17 H -0.1322 0.2278 0.6081 0.042 Uiso 1 1 calc R
C18 C 0.0897(3) 0.21525(9) 0.70712(19) 0.0347(5) Uani 1 1 d .
H18 H 0.0437 0.2267 0.7777 0.042 Uiso 1 1 calc R
C19 C 0.2591(3) 0.19869(8) 0.70561(18) 0.0306(5) Uani 1 1 d .
H19 H 0.3289 0.1989 0.7752 0.037 Uiso 1 1 calc R
C20 C 0.3307(3) 0.18150(8) 0.60323(16) 0.0247(5) Uani 1 1 d .
C21 C 0.5171(3) 0.16533(9) 0.60153(16) 0.0281(5) Uani 1 1 d .
H21A H 0.5527 0.1475 0.6759 0.034 Uiso 1 1 calc R
H21B H 0.5876 0.1996 0.5935 0.034 Uiso 1 1 calc R
C22 C 0.5540(3) 0.12497(8) 0.50361(15) 0.0253(5) Uani 1 1 d .
H22A H 0.6802 0.1190 0.5013 0.030 Uiso 1 1 calc R
H22B H 0.4993 0.0883 0.5181 0.030 Uiso 1 1 calc R
H2N H 0.568(3) 0.2307(10) 0.398(2) 0.041(7) Uiso 1 1 d .

loop_
_atom_site_aniso_label
_atom_site_aniso_U_11
_atom_site_aniso_U_22
_atom_site_aniso_U_33
_atom_site_aniso_U_23
_atom_site_aniso_U_13
_atom_site_aniso_U_12
P1 0.0289(3) 0.0190(3) 0.0191(3) 0.0006(2) 0.0005(2) 0.0021(2)
Cl1 0.0567(5) 0.0443(4) 0.0522(4) 0.0143(3) 0.0092(3) 0.0269(3)
O1 0.0385(10) 0.0251(7) 0.0246(7) 0.0050(6) 0.0029(6) 0.0022(6)
O2 0.0295(9) 0.0247(7) 0.0260(7) -0.0028(6) -0.0020(6) 0.0039(6)
O3 0.0356(9) 0.0239(7) 0.0209(7) -0.0025(6) 0.0005(6) 0.0052(6)
O4 0.0304(9) 0.0378(8) 0.0240(8) -0.0001(6) -0.0032(6) 0.0015(7)
N1 0.0262(10) 0.0236(8) 0.0204(9) 0.0005(7) -0.0006(7) 0.0025(7)
N2 0.0319(11) 0.0194(8) 0.0191(9) -0.0022(7) 0.0016(7) -0.0035(7)
C1 0.0305(13) 0.0322(11) 0.0250(11) -0.0010(9) -0.0015(9) 0.0074(9)
C2 0.0315(16) 0.0465(15) 0.0718(18) 0.0078(13) -0.0016(13) -0.0009(12)
C3 0.0429(15) 0.0333(12) 0.0266(11) -0.0125(10) 0.0013(10) 0.0049(10)
C4 0.0572(18) 0.0287(12) 0.0491(15) -0.0093(11) 0.0104(12) 0.0072(12)
C5 0.0237(12) 0.0172(9) 0.0216(10) -0.0002(8) 0.0003(8) 0.0021(8)
C6 0.0274(12) 0.0194(10) 0.0193(10) -0.0009(8) 0.0008(8) -0.0028(8)
C7 0.0275(13) 0.0179(9) 0.0206(10) 0.0000(8) 0.0009(8) -0.0006(8)
C8 0.0321(13) 0.0202(9) 0.0153(10) -0.0009(8) 0.0013(8) 0.0029(9)
C9 0.0344(14) 0.0203(10) 0.0267(11) -0.0010(8) 0.0016(9) 0.0022(9)
C10 0.0284(13) 0.0317(11) 0.0303(12) -0.0027(9) 0.0017(9) 0.0042(9)
C11 0.0417(15) 0.0295(11) 0.0260(11) 0.0049(9) 0.0049(10) 0.0139(10)
C12 0.0479(17) 0.0204(11) 0.0404(13) 0.0074(9) 0.0092(11) 0.0058(10)
C13 0.0367(14) 0.0219(10) 0.0336(12) 0.0031(9) 0.0040(10) -0.0017(9)
C14 0.0289(13) 0.0177(9) 0.0252(11) 0.0022(8) -0.0014(9) -0.0024(8)
C15 0.0282(13) 0.0176(9) 0.0257(11) 0.0013(8) 0.0018(8) -0.0029(8)
C16 0.0274(13) 0.0237(10) 0.0318(11) -0.0035(9) 0.0001(9) -0.0052(9)
C17 0.0279(13) 0.0312(12) 0.0455(14) -0.0075(10) 0.0104(10) -0.0045(10)
C18 0.0417(16) 0.0321(12) 0.0315(12) -0.0066(10) 0.0131(10) -0.0076(10)
C19 0.0385(15) 0.0298(11) 0.0239(11) -0.0035(9) 0.0052(9) -0.0064(10)
C20 0.0317(13) 0.0189(10) 0.0237(11) -0.0003(8) 0.0034(9) -0.0047(8)
C21 0.0326(14) 0.0321(11) 0.0196(10) 0.0000(9) -0.0014(9) -0.0007(9)
C22 0.0295(13) 0.0249(10) 0.0215(10) 0.0018(8) -0.0010(8) 0.0025(9)

loop_
_atom_type_symbol
_atom_type_description
_atom_type_scat_dispersion_real
_atom_type_scat_dispersion_imag
_atom_type_scat_source
C C 0.0033 0.0016 'International Tables Vol C Tables 4.2.6.8 and 6.1.1.4'
H H 0.0000 0.0000 'International Tables Vol C Tables 4.2.6.8 and 6.1.1.4'
N N 0.0061 0.0033 'International Tables Vol C Tables 4.2.6.8 and 6.1.1.4'
O O 0.0106 0.0060 'International Tables Vol C Tables 4.2.6.8 and 6.1.1.4'
Cl Cl 0.1484 0.1585 'International Tables Vol C Tables 4.2.6.8 and 6.1.1.4'
P P 0.1023 0.0942 'International Tables Vol C Tables 4.2.6.8 and 6.1.1.4'

loop_
_geom_angle_atom_site_label_1
_geom_angle_atom_site_label_2
_geom_angle_atom_site_label_3
_geom_angle
O1 P1 O3 116.96(8)
O1 P1 O2 114.49(8)
O3 P1 O2 101.33(8)
O1 P1 C5 114.85(8)
O3 P1 C5 101.93(8)
O2 P1 C5 105.48(8)
C1 O2 P1 119.07(12)
C3 O3 P1 121.55(13)
C5 N1 N2 108.76(15)
N1 N2 C7 110.93(14)
N1 N2 H2N 117.6(15)
C7 N2 H2N 119.9(15)
O2 C1 C2 107.89(18)
O2 C1 H1A 110.1
C2 C1 H1A 110.1
O2 C1 H1B 110.1
C2 C1 H1B 110.1
H1A C1 H1B 108.4
C1 C2 H2A 109.5
C1 C2 H2B 109.5
H2A C2 H2B 109.5
C1 C2 H2C 109.5
H2A C2 H2C 109.5
H2B C2 H2C 109.5
O3 C3 C4 107.44(18)
O3 C3 H3A 110.2
C4 C3 H3A 110.2
O3 C3 H3B 110.2
C4 C3 H3B 110.2
H3A C3 H3B 108.5
C3 C4 H4A 109.5
C3 C4 H4B 109.5
H4A C4 H4B 109.5
C3 C4 H4C 109.5
H4A C4 H4C 109.5
H4B C4 H4C 109.5
N1 C5 C6 113.62(16)
N1 C5 P1 120.64(14)
C6 C5 P1 125.60(13)
C8 C6 C5 112.62(16)
C8 C6 C7 114.92(15)
C5 C6 C7 99.52(14)
C8 C6 H6 109.8
C5 C6 H6 109.8
C7 C6 H6 109.8
N2 C7 C22 110.92(16)
N2 C7 C14 108.34(15)
C22 C7 C14 111.05(16)
N2 C7 C6 100.46(14)
C22 C7 C6 116.25(16)
C14 C7 C6 109.14(16)
C9 C8 C13 118.43(19)
C9 C8 C6 121.51(17)
C13 C8 C6 120.04(19)
C8 C9 C10 121.46(19)
C8 C9 H9 119.3
C10 C9 H9 119.3
C11 C10 C9 118.6(2)
C11 C10 H10 120.7
C9 C10 H10 120.7
C12 C11 C10 121.4(2)
C12 C11 Cl1 119.33(16)
C10 C11 Cl1 119.27(19)
C11 C12 C13 119.35(19)
C11 C12 H12 120.3
C13 C12 H12 120.3
C12 C13 C8 120.8(2)
C12 C13 H13 119.6
C8 C13 H13 119.6
O4 C14 C15 120.67(19)
O4 C14 C7 120.71(18)
C15 C14 C7 118.61(17)
C16 C15 C20 120.39(19)
C16 C15 C14 119.38(18)
C20 C15 C14 120.22(19)
C17 C16 C15 120.6(2)
C17 C16 H16 119.7
C15 C16 H16 119.7
C16 C17 C18 119.2(2)
C16 C17 H17 120.4
C18 C17 H17 120.4
C19 C18 C17 120.8(2)
C19 C18 H18 119.6
C17 C18 H18 119.6
C18 C19 C20 121.0(2)
C18 C19 H19 119.5
C20 C19 H19 119.5
C19 C20 C15 118.0(2)
C19 C20 C21 120.70(18)
C15 C20 C21 121.29(17)
C20 C21 C22 112.86(17)
C20 C21 H21A 109.0
C22 C21 H21A 109.0
C20 C21 H21B 109.0
C22 C21 H21B 109.0
H21A C21 H21B 107.8
C7 C22 C21 111.13(16)
C7 C22 H22A 109.4
C21 C22 H22A 109.4
C7 C22 H22B 109.4
C21 C22 H22B 109.4
H22A C22 H22B 108.0

loop_
_geom_bond_atom_site_label_1
_geom_bond_atom_site_label_2
_geom_bond_distance
P1 O1 1.4635(14)
P1 O3 1.5629(14)
P1 O2 1.5751(15)
P1 C5 1.7714(19)
Cl1 C11 1.743(2)
O2 C1 1.455(2)
O3 C3 1.454(2)
O4 C14 1.216(2)
N1 C5 1.286(2)
N1 N2 1.370(2)
N2 C7 1.481(2)
N2 H2N 0.90(2)
C1 C2 1.483(3)
C1 H1A 0.9900
C1 H1B 0.9900
C2 H2A 0.9800
C2 H2B 0.9800
C2 H2C 0.9800
C3 C4 1.495(3)
C3 H3A 0.9900
C3 H3B 0.9900
C4 H4A 0.9800
C4 H4B 0.9800
C4 H4C 0.9800
C5 C6 1.521(3)
C6 C8 1.515(3)
C6 C7 1.560(3)
C6 H6 1.0000
C7 C22 1.519(3)
C7 C14 1.535(3)
C8 C9 1.380(3)
C8 C13 1.391(3)
C9 C10 1.383(3)
C9 H9 0.9500
C10 C11 1.383(3)
C10 H10 0.9500
C11 C12 1.366(3)
C12 C13 1.383(3)
C12 H12 0.9500
C13 H13 0.9500
C14 C15 1.490(3)
C15 C16 1.395(3)
C15 C20 1.402(3)
C16 C17 1.377(3)
C16 H16 0.9500
C17 C18 1.390(3)
C17 H17 0.9500
C18 C19 1.372(3)
C18 H18 0.9500
C19 C20 1.399(3)
C19 H19 0.9500
C20 C21 1.496(3)
C21 C22 1.528(3)
C21 H21A 0.9900
C21 H21B 0.9900
C22 H22A 0.9900
C22 H22B 0.9900

loop_
_geom_torsion_atom_site_label_1
_geom_torsion_atom_site_label_2
_geom_torsion_atom_site_label_3
_geom_torsion_atom_site_label_4
_geom_torsion
O1 P1 O2 C1 -52.66(15)
O3 P1 O2 C1 -179.48(13)
C5 P1 O2 C1 74.60(14)
O1 P1 O3 C3 -61.30(18)
O2 P1 O3 C3 63.88(17)
C5 P1 O3 C3 172.58(16)
C5 N1 N2 C7 -17.6(2)
P1 O2 C1 C2 -178.70(14)
P1 O3 C3 C4 -174.13(15)
N2 N1 C5 C6 0.4(2)
N2 N1 C5 P1 176.42(14)
O1 P1 C5 N1 7.7(2)
O3 P1 C5 N1 135.14(17)
O2 P1 C5 N1 -119.38(17)
O1 P1 C5 C6 -176.87(16)
O3 P1 C5 C6 -49.38(18)
O2 P1 C5 C6 56.10(18)
N1 C5 C6 C8 -107.07(19)
P1 C5 C6 C8 77.2(2)
N1 C5 C6 C7 15.1(2)
P1 C5 C6 C7 -160.64(15)
N1 N2 C7 C22 149.31(16)
N1 N2 C7 C14 -88.56(18)
N1 N2 C7 C6 25.80(19)
C8 C6 C7 N2 98.02(18)
C5 C6 C7 N2 -22.50(18)
C8 C6 C7 C22 -21.7(2)
C5 C6 C7 C22 -142.24(17)
C8 C6 C7 C14 -148.23(16)
C5 C6 C7 C14 91.25(17)
C5 C6 C8 C9 36.6(2)
C7 C6 C8 C9 -76.4(2)
C5 C6 C8 C13 -144.65(18)
C7 C6 C8 C13 102.3(2)
C13 C8 C9 C10 -0.7(3)
C6 C8 C9 C10 178.06(17)
C8 C9 C10 C11 0.9(3)
C9 C10 C11 C12 0.0(3)
C9 C10 C11 Cl1 -179.72(15)
C10 C11 C12 C13 -1.0(3)
Cl1 C11 C12 C13 178.69(16)
C11 C12 C13 C8 1.2(3)
C9 C8 C13 C12 -0.4(3)
C6 C8 C13 C12 -179.13(18)
N2 C7 C14 O4 88.2(2)
C22 C7 C14 O4 -149.70(18)
C6 C7 C14 O4 -20.3(2)
N2 C7 C14 C15 -91.18(19)
C22 C7 C14 C15 30.9(2)
C6 C7 C14 C15 160.31(16)
O4 C14 C15 C16 -3.4(3)
C7 C14 C15 C16 175.98(16)
O4 C14 C15 C20 176.06(18)
C7 C14 C15 C20 -4.5(3)
C20 C15 C16 C17 0.8(3)
C14 C15 C16 C17 -179.69(18)
C15 C16 C17 C18 -1.7(3)
C16 C17 C18 C19 1.4(3)
C17 C18 C19 C20 -0.1(3)
C18 C19 C20 C15 -0.8(3)
C18 C19 C20 C21 177.94(19)
C16 C15 C20 C19 0.5(3)
C14 C15 C20 C19 -179.05(17)
C16 C15 C20 C21 -178.27(18)
C14 C15 C20 C21 2.2(3)
C19 C20 C21 C22 154.69(18)
C15 C20 C21 C22 -26.6(3)
N2 C7 C22 C21 66.1(2)
C14 C7 C22 C21 -54.4(2)
C6 C7 C22 C21 -179.97(17)
C20 C21 C22 C7 52.9(2)
